data_9015025
loop_
_publ_author_name
'Balic-Zunic T'
'Garavelli, A.'
'Mitolo, D.'
'Acquafredda, P.'
'Leonardsen, E.'

_publ_section_title
;
 Jakobssonite, CaAlF5, a new mineral from fumaroles at the Eldfell and Hekla
 volcanoes, Iceland
;
_journal_name_full 'Mineralogical Magazine'
_journal_page_first 751
_journal_page_last 760
_journal_paper_doi 10.1180/minmag.2012.076.3.22
_journal_volume 76
_journal_year 2012
_chemical_compound_source 'Hekla volcano, Iceland'
_chemical_formula_sum 'Al Ca0.66 F5'
_chemical_name_mineral Jakobssonite
_space_group_IT_number 15
_symmetry_space_group_name_Hall '-C 2yc'
_symmetry_space_group_name_H-M 'C 1 2/c 1'
_cell_angle_alpha 90
_cell_angle_beta 114.61
_cell_angle_gamma 90
_cell_length_a 8.601
_cell_length_b 6.2903
_cell_length_c 7.2190
_cell_formula_units_Z 4
_cell_volume 355.091
_database_code_amcsd 0019194
_exptl_crystal_density_diffrn 2.776
_cod_original_formula_sum 'Ca.66 Al F5'
_cod_database_code 9015025

loop_
_space_group_symop_operation_xyz
x,y,z
1/2+x,1/2+y,z
x,-y,1/2+z
1/2+x,1/2-y,1/2+z
-x,y,1/2-z
1/2-x,1/2+y,1/2-z
-x,-y,-z
1/2-x,1/2-y,-z

loop_
_atom_site_label
_atom_site_fract_x
_atom_site_fract_y
_atom_site_fract_z
_atom_site_occupancy
_atom_site_U_iso_or_equiv
Ca 0.00000 0.54400 0.25000 0.66000 0.00697
Al 0.00000 0.00000 0.00000 1.00000 0.00633
F1 0.00000 0.95000 0.25000 1.00000 0.01393
F2 0.03400 0.72000 0.98800 1.00000 0.01267
F3 0.77000 0.96800 0.87000 1.00000 0.01646

loop_
_cod_related_entry_id
_cod_related_entry_database
_cod_related_entry_code
1 AMCSD 0019194
